data_2205966
loop_
_publ_author_name
'Wei-Hua Li'
'Guo-Dong Si'
'Bao-Rong Hou'
'Zhi-Gang Yu'
'Fa-Qian Liu'
'Yong-Qi Qin'

_publ_section_title
;
 4-[3-(1,2,4-Triazol-1-yl)propionyl]phenyl 4-fluorobenzoate
;
_journal_issue 6
_journal_name_full 'Acta Crystallographica Section E'
_journal_page_first o1788
_journal_page_last o1789
_journal_paper_doi 10.1107/S1600536805014881
_journal_volume 61
_journal_year 2005
_chemical_formula_iupac 'C18 H14 F N3 O3'
_chemical_formula_moiety 'C18 H14 F N3 O3'
_chemical_formula_sum 'C18 H14 F N3 O3'
_chemical_formula_weight 339.32
_chemical_name_systematic
;
4-[3-(1,2,4-Triazol-1-yl)propionyl]phenyl 4-fluorobenzoate
;
_space_group_IT_number 19
_symmetry_cell_setting orthorhombic
_symmetry_space_group_name_Hall 'P 2ac 2ab'
_symmetry_space_group_name_H-M 'P 21 21 21'
_atom_sites_solution_hydrogens geom
_atom_sites_solution_primary direct
_atom_sites_solution_secondary difmap
_audit_creation_method SHELXL97
_cell_angle_alpha 90.00
_cell_angle_beta 90.00
_cell_angle_gamma 90.00
_cell_formula_units_Z 4
_cell_length_a 5.8352(11)
_cell_length_b 8.0741(14)
_cell_length_c 34.311(7)
_cell_measurement_reflns_used 2217
_cell_measurement_temperature 294(2)
_cell_measurement_theta_max 21.28
_cell_measurement_theta_min 3.09
_cell_volume 1616.5(5)
_computing_cell_refinement SMART
_computing_data_collection 'SMART (Bruker, 1998)'
_computing_data_reduction 'SAINT (Bruker, 1999)'
_computing_molecular_graphics 'SHELXTL (Bruker, 1999)'
_computing_publication_material SHELXTL
_computing_structure_refinement 'SHELXL97 (Sheldrick, 1997)'
_computing_structure_solution 'SHELXS97 (Sheldrick, 1997)'
_diffrn_ambient_temperature 294(2)
_diffrn_measured_fraction_theta_full 0.999
_diffrn_measured_fraction_theta_max 0.999
_diffrn_measurement_device_type 'Bruker SMART CCD area-detector'
_diffrn_measurement_method '\f and \w'
_diffrn_radiation_monochromator graphite
_diffrn_radiation_source 'fine-focus sealed tube'
_diffrn_radiation_type MoK\a
_diffrn_radiation_wavelength 0.71073
_diffrn_reflns_av_R_equivalents 0.0396
_diffrn_reflns_av_sigmaI/netI 0.0343
_diffrn_reflns_limit_h_max 5
_diffrn_reflns_limit_h_min -7
_diffrn_reflns_limit_k_max 10
_diffrn_reflns_limit_k_min -8
_diffrn_reflns_limit_l_max 42
_diffrn_reflns_limit_l_min -35
_diffrn_reflns_number 9128
_diffrn_reflns_theta_full 26.32
_diffrn_reflns_theta_max 26.32
_diffrn_reflns_theta_min 1.19
_exptl_absorpt_coefficient_mu 0.105
_exptl_absorpt_correction_T_max 0.987
_exptl_absorpt_correction_T_min 0.975
_exptl_absorpt_correction_type multi-scan
_exptl_absorpt_process_details '(SADABS; Sheldrick, 1996)'
_exptl_crystal_colour colourless
_exptl_crystal_density_diffrn 1.394
_exptl_crystal_density_method 'not measured'
_exptl_crystal_description plate
_exptl_crystal_F_000 704
_exptl_crystal_size_max 0.38
_exptl_crystal_size_mid 0.20
_exptl_crystal_size_min 0.12
_refine_diff_density_max 0.143
_refine_diff_density_min -0.168
_refine_ls_extinction_method none
_refine_ls_goodness_of_fit_ref 1.018
_refine_ls_hydrogen_treatment constr
_refine_ls_matrix_type full
_refine_ls_number_parameters 226
_refine_ls_number_reflns 1953
_refine_ls_number_restraints 0
_refine_ls_restrained_S_all 1.018
_refine_ls_R_factor_all 0.0783
_refine_ls_R_factor_gt 0.0365
_refine_ls_shift/su_max 0.001
_refine_ls_shift/su_mean 0.000
_refine_ls_structure_factor_coef Fsqd
_refine_ls_weighting_details 'calc w = 1/[\s^2^(Fo^2^)+(0.0379P)^2^+0.2678P] where P = (Fo^2^+2Fc^2^)/3'
_refine_ls_weighting_scheme calc
_refine_ls_wR_factor_gt 0.0754
_refine_ls_wR_factor_ref 0.0925
_reflns_number_gt 1254
_reflns_number_total 1953
_reflns_threshold_expression I>2\s(I)
_cod_data_source_file hg6182.cif
_cod_data_source_block I
_cod_depositor_comments
;
The following automatic conversions were performed:
'_symmetry_cell_setting' value 'Orthorhombic' changed to 'orthorhombic'
according to '/home/saulius/struct/CIF-dictionaries/cif_core.dic'
dictionary named 'cif_core.dic' version 2.4.1 from 2010-06-29.

Automatic conversion script
Id: cif_fix_enum 1527 2010-12-29 10:47:43Z saulius 

The following automatic conversions were performed:

'_symmetry_cell_setting' value 'Orthorhombic' changed to
'orthorhombic' according to
/home/saulius/struct/CIF-dictionaries/cif_core.dic dictionary named
'cif_core.dic' version 2.4.1 from 2010-06-29.

Automatic conversion script
Id: cif_fix_values 1715 2011-07-08 13:25:40Z adriana 
;
_cod_database_code 2205966
_cod_database_fobs_code 2205966

loop_
_symmetry_equiv_pos_as_xyz
'x, y, z'
'-x+1/2, -y, z+1/2'
'-x, y+1/2, -z+1/2'
'x+1/2, -y+1/2, -z'

loop_
_atom_site_label
_atom_site_fract_x
_atom_site_fract_y
_atom_site_fract_z
_atom_site_U_iso_or_equiv
_atom_site_adp_type
_atom_site_calc_flag
_atom_site_refinement_flags
_atom_site_occupancy
_atom_site_type_symbol
F1 0.0877(4) -0.6812(2) 0.49237(6) 0.0829(6) Uani d . 1 F
N1 0.8378(4) 0.6834(3) 0.74039(7) 0.0519(6) Uani d . 1 N
N2 0.8404(5) 0.5878(3) 0.77295(7) 0.0629(7) Uani d . 1 N
N3 0.5420(6) 0.7658(5) 0.77404(9) 0.0899(10) Uani d . 1 N
O1 0.2103(4) -0.1283(3) 0.62075(6) 0.0710(6) Uani d . 1 O
O2 0.4836(4) -0.0625(2) 0.57737(6) 0.0620(6) Uani d . 1 O
O3 0.6667(4) 0.6376(3) 0.65386(6) 0.0750(7) Uani d . 1 O
C1 0.3051(5) -0.1553(4) 0.59036(9) 0.0508(7) Uani d . 1 C
C2 0.2498(5) -0.2909(4) 0.56285(8) 0.0474(7) Uani d . 1 C
C3 0.3930(5) -0.3342(3) 0.53253(8) 0.0505(7) Uani d . 1 C
H3 0.5270 -0.2745 0.5282 0.061 Uiso calc R 1 H
C4 0.3384(6) -0.4662(4) 0.50838(9) 0.0571(8) Uani d . 1 C
H4 0.4341 -0.4966 0.4879 0.068 Uiso calc R 1 H
C5 0.1396(6) -0.5503(4) 0.51559(9) 0.0569(8) Uani d . 1 C
C6 -0.0087(6) -0.5102(4) 0.54486(9) 0.0616(9) Uani d . 1 C
H6 -0.1433 -0.5698 0.5486 0.074 Uiso calc R 1 H
C7 0.0474(5) -0.3785(4) 0.56867(9) 0.0560(8) Uani d . 1 C
H7 -0.0509 -0.3481 0.5888 0.067 Uiso calc R 1 H
C8 0.5475(5) 0.0762(4) 0.59966(8) 0.0507(8) Uani d . 1 C
C9 0.4243(6) 0.2206(4) 0.59632(8) 0.0581(9) Uani d . 1 C
H9 0.2933 0.2250 0.5809 0.070 Uiso calc R 1 H
C10 0.4983(5) 0.3587(4) 0.61623(8) 0.0542(8) Uani d . 1 C
H10 0.4164 0.4571 0.6141 0.065 Uiso calc R 1 H
C11 0.6933(5) 0.3533(3) 0.63934(7) 0.0448(7) Uani d . 1 C
C12 0.8099(5) 0.2051(4) 0.64265(8) 0.0550(8) Uani d . 1 C
H12 0.9393 0.1989 0.6584 0.066 Uiso calc R 1 H
C13 0.7363(6) 0.0658(4) 0.62278(9) 0.0591(8) Uani d . 1 C
H13 0.8150 -0.0338 0.6252 0.071 Uiso calc R 1 H
C14 0.7651(5) 0.5075(4) 0.66012(8) 0.0513(7) Uani d . 1 C
C15 0.9644(5) 0.4995(4) 0.68769(8) 0.0560(8) Uani d . 1 C
H15A 1.1010 0.4715 0.6730 0.067 Uiso calc R 1 H
H15B 0.9374 0.4110 0.7062 0.067 Uiso calc R 1 H
C16 1.0090(5) 0.6581(4) 0.71003(8) 0.0599(8) Uani d . 1 C
H16A 1.1601 0.6532 0.7218 0.072 Uiso calc R 1 H
H16B 1.0063 0.7512 0.6922 0.072 Uiso calc R 1 H
C17 0.6595(7) 0.6431(5) 0.79152(10) 0.0711(10) Uani d . 1 C
H17 0.6148 0.5999 0.8155 0.085 Uiso calc R 1 H
C18 0.6618(6) 0.7852(5) 0.74201(10) 0.0750(10) Uani d . 1 C
H18 0.6265 0.8620 0.7227 0.090 Uiso calc R 1 H

loop_
_atom_site_aniso_label
_atom_site_aniso_U_11
_atom_site_aniso_U_22
_atom_site_aniso_U_33
_atom_site_aniso_U_12
_atom_site_aniso_U_13
_atom_site_aniso_U_23
F1 0.0981(15) 0.0622(12) 0.0883(14) -0.0136(12) -0.0113(12) -0.0142(11)
N1 0.0581(16) 0.0525(14) 0.0451(13) -0.0030(14) -0.0027(12) -0.0055(12)
N2 0.0767(19) 0.0614(16) 0.0508(15) -0.0041(16) -0.0033(15) 0.0003(13)
N3 0.074(2) 0.126(3) 0.069(2) 0.019(2) 0.0063(18) -0.014(2)
O1 0.0638(14) 0.0856(15) 0.0636(14) 0.0006(14) 0.0164(12) -0.0126(12)
O2 0.0715(15) 0.0588(12) 0.0556(12) -0.0127(12) 0.0135(11) -0.0132(10)
O3 0.0996(19) 0.0523(12) 0.0732(15) 0.0152(14) -0.0220(14) -0.0016(11)
C1 0.0460(17) 0.0538(17) 0.0526(17) 0.0063(16) -0.0009(15) 0.0039(15)
C2 0.0456(17) 0.0499(16) 0.0467(16) 0.0059(15) -0.0021(14) 0.0074(14)
C3 0.0509(17) 0.0449(17) 0.0557(17) 0.0009(16) 0.0048(15) 0.0050(15)
C4 0.063(2) 0.0510(18) 0.0575(19) 0.0035(17) 0.0081(16) 0.0018(16)
C5 0.065(2) 0.0451(17) 0.0610(19) -0.0032(17) -0.0121(18) 0.0029(15)
C6 0.051(2) 0.0606(19) 0.074(2) -0.0044(19) -0.0072(17) 0.0107(17)
C7 0.0479(18) 0.0644(19) 0.0555(18) 0.0028(17) 0.0041(14) 0.0050(16)
C8 0.057(2) 0.0517(17) 0.0436(16) -0.0024(17) 0.0066(15) -0.0050(14)
C9 0.060(2) 0.0619(19) 0.0518(18) 0.0041(18) -0.0136(16) 0.0010(16)
C10 0.067(2) 0.0490(16) 0.0468(16) 0.0132(17) -0.0060(16) 0.0068(14)
C11 0.0506(17) 0.0465(16) 0.0372(14) 0.0064(15) 0.0027(13) 0.0031(13)
C12 0.050(2) 0.0582(18) 0.0569(18) 0.0118(17) -0.0099(15) -0.0080(16)
C13 0.059(2) 0.0524(18) 0.066(2) 0.0130(17) -0.0030(17) -0.0072(16)
C14 0.061(2) 0.0505(17) 0.0424(15) 0.0072(16) 0.0043(15) 0.0023(15)
C15 0.0533(19) 0.0635(19) 0.0513(17) 0.0049(18) 0.0026(15) -0.0122(15)
C16 0.056(2) 0.0654(19) 0.0579(18) -0.0088(19) 0.0045(16) -0.0093(16)
C17 0.075(2) 0.088(2) 0.0510(19) -0.020(2) 0.0087(19) -0.014(2)
C18 0.075(2) 0.083(2) 0.067(2) 0.027(2) -0.007(2) -0.002(2)

loop_
_atom_type_symbol
_atom_type_description
_atom_type_scat_dispersion_real
_atom_type_scat_dispersion_imag
_atom_type_scat_source
C C 0.0033 0.0000 'International Tables Vol C Tables 4.2.6.8 and 6.1.1.4'
H H 0.0000 0.0000 'International Tables Vol C Tables 4.2.6.8 and 6.1.1.4'
N N 0.0061 0.0000 'International Tables Vol C Tables 4.2.6.8 and 6.1.1.4'
O O 0.0106 0.0000 'International Tables Vol C Tables 4.2.6.8 and 6.1.1.4'
F F 0.0171 0.0000 'International Tables Vol C Tables 4.2.6.8 and 6.1.1.4'

loop_
_geom_angle_atom_site_label_1
_geom_angle_atom_site_label_2
_geom_angle_atom_site_label_3
_geom_angle
_geom_angle_publ_flag
C18 N1 N2 109.2(3) ?
C18 N1 C16 130.7(3) yes
N2 N1 C16 120.0(2) yes
C17 N2 N1 101.4(3) ?
C18 N3 C17 101.0(3) ?
C1 O2 C8 117.7(2) yes
O1 C1 O2 122.5(3) yes
O1 C1 C2 126.0(3) yes
O2 C1 C2 111.4(3) yes
C3 C2 C7 119.6(3) ?
C3 C2 C1 122.4(3) ?
C7 C2 C1 118.0(3) ?
C2 C3 C4 120.4(3) ?
C2 C3 H3 119.8 ?
C4 C3 H3 119.8 ?
C5 C4 C3 118.0(3) ?
C5 C4 H4 121.0 ?
C3 C4 H4 121.0 ?
F1 C5 C6 118.4(3) yes
F1 C5 C4 118.0(3) yes
C6 C5 C4 123.6(3) ?
C5 C6 C7 117.9(3) ?
C5 C6 H6 121.1 ?
C7 C6 H6 121.1 ?
C6 C7 C2 120.5(3) ?
C6 C7 H7 119.7 ?
C2 C7 H7 119.7 ?
C13 C8 C9 121.6(3) ?
C13 C8 O2 118.9(3) yes
C9 C8 O2 119.4(3) yes
C8 C9 C10 118.8(3) ?
C8 C9 H9 120.6 ?
C10 C9 H9 120.6 ?
C9 C10 C11 121.0(3) ?
C9 C10 H10 119.5 ?
C11 C10 H10 119.5 ?
C12 C11 C10 118.6(3) ?
C12 C11 C14 123.0(3) ?
C10 C11 C14 118.5(3) ?
C11 C12 C13 120.7(3) ?
C11 C12 H12 119.6 ?
C13 C12 H12 119.6 ?
C8 C13 C12 119.3(3) ?
C8 C13 H13 120.4 ?
C12 C13 H13 120.4 ?
O3 C14 C11 120.2(3) yes
O3 C14 C15 120.9(3) yes
C11 C14 C15 118.8(3) yes
C14 C15 C16 114.6(3) yes
C14 C15 H15A 108.6 ?
C16 C15 H15A 108.6 ?
C14 C15 H15B 108.6 ?
C16 C15 H15B 108.6 ?
H15A C15 H15B 107.6 ?
N1 C16 C15 111.2(3) yes
N1 C16 H16A 109.4 ?
C15 C16 H16A 109.4 ?
N1 C16 H16B 109.4 ?
C15 C16 H16B 109.4 ?
H16A C16 H16B 108.0 ?
N2 C17 N3 116.4(3) ?
N2 C17 H17 121.8 ?
N3 C17 H17 121.8 ?
N3 C18 N1 112.1(3) ?
N3 C18 H18 124.0 ?
N1 C18 H18 124.0 ?

loop_
_geom_bond_atom_site_label_1
_geom_bond_atom_site_label_2
_geom_bond_distance
_geom_bond_publ_flag
F1 C5 1.357(3) yes
N1 C18 1.317(4) ?
N1 N2 1.358(3) ?
N1 C16 1.458(4) yes
N2 C17 1.312(4) ?
N3 C18 1.312(4) ?
N3 C17 1.346(4) ?
O1 C1 1.200(3) yes
O2 C1 1.358(3) yes
O2 C8 1.407(3) yes
O3 C14 1.216(3) yes
C1 C2 1.481(4) ?
C2 C3 1.379(4) ?
C2 C7 1.391(4) ?
C3 C4 1.387(4) ?
C3 H3 0.9300 ?
C4 C5 1.367(4) ?
C4 H4 0.9300 ?
C5 C6 1.365(4) ?
C6 C7 1.381(4) ?
C6 H6 0.9300 ?
C7 H7 0.9300 ?
C8 C13 1.360(4) ?
C8 C9 1.375(4) ?
C9 C10 1.377(4) ?
C9 H9 0.9300 ?
C10 C11 1.387(4) ?
C10 H10 0.9300 ?
C11 C12 1.381(4) ?
C11 C14 1.495(4) ?
C12 C13 1.384(4) ?
C12 H12 0.9300 ?
C13 H13 0.9300 ?
C14 C15 1.500(4) yes
C15 C16 1.515(4) yes
C15 H15A 0.9700 ?
C15 H15B 0.9700 ?
C16 H16A 0.9700 ?
C16 H16B 0.9700 ?
C17 H17 0.9300 ?
C18 H18 0.9300 ?

loop_
_geom_hbond_atom_site_label_D
_geom_hbond_atom_site_label_H
_geom_hbond_atom_site_label_A
_geom_hbond_site_symmetry_A
_geom_hbond_distance_DH
_geom_hbond_distance_HA
_geom_hbond_distance_DA
_geom_hbond_angle_DHA
_geom_hbond_publ_flag
C3 H3 O2 ? 0.93 2.42 2.731(3) 100 yes
C13 H13 O1 1_655 0.93 2.43 3.180(4) 137 yes

loop_
_geom_torsion_atom_site_label_1
_geom_torsion_atom_site_label_2
_geom_torsion_atom_site_label_3
_geom_torsion_atom_site_label_4
_geom_torsion
_geom_torsion_publ_flag
C18 N1 N2 C17 0.1(3) ?
C16 N1 N2 C17 -177.5(2) ?
C8 O2 C1 O1 -4.0(4) ?
C8 O2 C1 C2 176.8(2) ?
O1 C1 C2 C3 -167.0(3) ?
O2 C1 C2 C3 12.2(4) ?
O1 C1 C2 C7 11.8(4) ?
O2 C1 C2 C7 -169.1(2) ?
C7 C2 C3 C4 -1.2(4) ?
C1 C2 C3 C4 177.5(3) ?
C2 C3 C4 C5 0.2(4) ?
C3 C4 C5 F1 -179.0(3) ?
C3 C4 C5 C6 0.8(4) ?
F1 C5 C6 C7 179.0(2) ?
C4 C5 C6 C7 -0.8(5) ?
C5 C6 C7 C2 -0.3(4) ?
C3 C2 C7 C6 1.3(4) ?
C1 C2 C7 C6 -177.5(3) ?
C1 O2 C8 C13 102.8(3) ?
C1 O2 C8 C9 -80.0(3) ?
C13 C8 C9 C10 1.6(5) ?
O2 C8 C9 C10 -175.5(3) ?
C8 C9 C10 C11 -0.1(5) ?
C9 C10 C11 C12 -1.3(4) ?
C9 C10 C11 C14 179.8(3) ?
C10 C11 C12 C13 1.2(4) ?
C14 C11 C12 C13 -180.0(3) ?
C9 C8 C13 C12 -1.7(5) ?
O2 C8 C13 C12 175.4(3) ?
C11 C12 C13 C8 0.3(5) ?
C12 C11 C14 O3 174.4(3) ?
C10 C11 C14 O3 -6.8(4) yes
C12 C11 C14 C15 -3.7(4) ?
C10 C11 C14 C15 175.1(3) ?
O3 C14 C15 C16 7.4(4) yes
C11 C14 C15 C16 -174.5(3) ?
C18 N1 C16 C15 -104.6(4) yes
N2 N1 C16 C15 72.4(3) yes
C14 C15 C16 N1 73.7(3) ?
N1 N2 C17 N3 -0.4(4) ?
C18 N3 C17 N2 0.5(4) ?
C17 N3 C18 N1 -0.4(4) ?
N2 N1 C18 N3 0.2(4) ?
C16 N1 C18 N3 177.5(3) ?

loop_
_cod_related_entry_id
_cod_related_entry_database
_cod_related_entry_code
1 ChemSpider 21129436
